data_7226962
loop_
_publ_author_name
'Sha, JingQuan'
'Yang, Xi-Ya'
'Zhu, Pei-Pei'
'Lan, Ya-Qian'
'Sheng, Ning'

_publ_section_title
;
 Two new silver triazole frameworks with polyoxometalate templates
;
_journal_name_full 'RSC Adv.'
_journal_paper_doi 10.1039/C6RA23809B
_journal_year 2016
_chemical_formula_moiety 'C16 H16 Ag10 Mo12 N24 O44 P'
_chemical_formula_sum 'C16 H16 Ag10 Mo12 N24 O44 P'
_chemical_formula_weight 3509.48
_space_group_crystal_system triclinic
_space_group_IT_number 2
_space_group_name_Hall '-P 1'
_space_group_name_H-M_alt 'P -1'
_symmetry_space_group_name_Hall '-P 1'
_symmetry_space_group_name_H-M 'P -1'
_atom_sites_solution_hydrogens geom
_audit_creation_method SHELXL-2014/7
_audit_update_record
;
2016-07-20 deposited with the CCDC.
2016-10-28 downloaded from the CCDC.
;
_cell_angle_alpha 79.160(3)
_cell_angle_beta 66.215(3)
_cell_angle_gamma 72.255(3)
_cell_formula_units_Z 1
_cell_length_a 11.0695(4)
_cell_length_b 12.3229(5)
_cell_length_c 13.1699(5)
_cell_measurement_reflns_used 20476
_cell_measurement_temperature 298(2)
_cell_measurement_theta_max 29.312
_cell_measurement_theta_min 3.303
_cell_volume 1561.31(11)
_computing_cell_refinement 'Bruker FRAMBO'
_computing_data_collection 'Bruker FRAMBO'
_computing_data_reduction 'Bruker SHELXTL'
_computing_molecular_graphics 'Bruker SHELXTL'
_computing_publication_material 'Bruker SHELXTL'
_computing_structure_refinement 'SHELXL-2014/7 (Sheldrick, 2014)'
_computing_structure_solution 'Bruker SHELXTL'
_diffrn_ambient_temperature 298(2)
_diffrn_measured_fraction_theta_full 0.998
_diffrn_measured_fraction_theta_max 0.867
_diffrn_measurement_device_type 'multiwire proportional'
_diffrn_measurement_method 'phi and omega scans'
_diffrn_radiation_type MoK\a
_diffrn_radiation_wavelength 0.71073
_diffrn_reflns_av_R_equivalents 0.0307
_diffrn_reflns_av_unetI/netI 0.0427
_diffrn_reflns_Laue_measured_fraction_full 0.998
_diffrn_reflns_Laue_measured_fraction_max 0.867
_diffrn_reflns_limit_h_max 15
_diffrn_reflns_limit_h_min -14
_diffrn_reflns_limit_k_max 15
_diffrn_reflns_limit_k_min -16
_diffrn_reflns_limit_l_max 18
_diffrn_reflns_limit_l_min -16
_diffrn_reflns_number 20476
_diffrn_reflns_point_group_measured_fraction_full 0.998
_diffrn_reflns_point_group_measured_fraction_max 0.867
_diffrn_reflns_theta_full 25.242
_diffrn_reflns_theta_max 29.312
_diffrn_reflns_theta_min 3.303
_diffrn_source 'fine-focus sealed tube'
_exptl_absorpt_coefficient_mu 5.515
_exptl_crystal_colour red
_exptl_crystal_density_diffrn 3.733
_exptl_crystal_description block
_exptl_crystal_F_000 1621
_refine_diff_density_max 1.440
_refine_diff_density_min -1.294
_refine_diff_density_rms 0.222
_refine_ls_extinction_method none
_refine_ls_goodness_of_fit_ref 1.044
_refine_ls_hydrogen_treatment constr
_refine_ls_matrix_type full
_refine_ls_number_parameters 482
_refine_ls_number_reflns 7404
_refine_ls_number_restraints 0
_refine_ls_restrained_S_all 1.044
_refine_ls_R_factor_all 0.0653
_refine_ls_R_factor_gt 0.0493
_refine_ls_shift/su_max 0.000
_refine_ls_shift/su_mean 0.000
_refine_ls_structure_factor_coef Fsqd
_refine_ls_weighting_details 'w=1/[\s^2^(Fo^2^)+(0.0241P)^2^+30.0000P] where P=(Fo^2^+2Fc^2^)/3'
_refine_ls_weighting_scheme calc
_refine_ls_wR_factor_gt 0.0974
_refine_ls_wR_factor_ref 0.1036
_reflns_Friedel_coverage 0.000
_reflns_number_gt 6088
_reflns_number_total 8536
_reflns_threshold_expression 'I > 2\s(I)'
_cod_data_source_file c6ra23809b2.cif
_cod_data_source_block shelx
_cod_database_code 7226962
_shelx_shelxl_version_number 2014/7
_shelx_space_group_comment
;
The symmetry employed for this shelxl refinement is uniquely defined
by the following loop, which should always be used as a source of
symmetry information in preference to the above space-group names.
They are only intended as comments.
;

loop_
_space_group_symop_operation_xyz
'x, y, z'
'-x, -y, -z'

loop_
_atom_site_label
_atom_site_type_symbol
_atom_site_fract_x
_atom_site_fract_y
_atom_site_fract_z
_atom_site_U_iso_or_equiv
_atom_site_adp_type
_atom_site_occupancy
_atom_site_site_symmetry_order
_atom_site_calc_flag
_atom_site_refinement_flags_posn
_atom_site_refinement_flags_adp
_atom_site_refinement_flags_occupancy
C1 C 0.8683(11) 0.1011(9) 0.3487(9) 0.037(2) Uani 1 1 d . . .
H1 H 0.9523 0.1029 0.2924 0.044 Uiso 1 1 calc R U .
C2 C 0.6979(12) 0.1276(10) 0.5015(10) 0.046(3) Uani 1 1 d . . .
H2 H 0.6392 0.1509 0.5719 0.055 Uiso 1 1 calc R U .
C3 C 0.9205(9) -0.2663(7) 0.0962(7) 0.0204(17) Uani 1 1 d . . .
H3 H 0.9548 -0.3006 0.1516 0.024 Uiso 1 1 calc R U .
C4 C 0.8649(11) -0.2406(7) -0.0444(8) 0.034(2) Uani 1 1 d . . .
H4 H 0.8538 -0.2536 -0.1070 0.041 Uiso 1 1 calc R U .
C5 C 0.5642(9) -0.2508(7) 0.1880(8) 0.0234(18) Uani 1 1 d . . .
H5 H 0.6165 -0.2700 0.2321 0.028 Uiso 1 1 calc R U .
C6 C 0.4730(11) -0.2609(8) 0.0798(9) 0.035(2) Uani 1 1 d . . .
H6 H 0.4475 -0.2891 0.0329 0.042 Uiso 1 1 calc R U .
C7 C 0.5539(9) 0.2529(7) 0.2125(9) 0.028(2) Uani 1 1 d . . .
H7 H 0.4747 0.2800 0.2723 0.034 Uiso 1 1 calc R U .
C8 C 0.7380(10) 0.2431(8) 0.0778(9) 0.033(2) Uani 1 1 d . . .
H8 H 0.8151 0.2622 0.0231 0.040 Uiso 1 1 calc R U .
N1 N 0.8210(9) 0.1480(8) 0.4447(8) 0.040(2) Uani 1 1 d . . .
N2 N 0.7826(7) 0.0525(6) 0.3435(7) 0.0259(17) Uani 1 1 d . . .
N3 N 0.6740(8) 0.0692(8) 0.4410(8) 0.038(2) Uani 1 1 d . . .
N5 N 0.8272(9) -0.1388(6) -0.0065(6) 0.0295(18) Uani 1 1 d . . .
N6 N 0.8654(8) -0.1562(6) 0.0842(6) 0.0254(16) Uani 1 1 d . . .
N7 N 0.9210(9) -0.3231(6) 0.0175(6) 0.0281(18) Uani 1 1 d . . .
N8 N 0.4895(8) -0.1472(6) 0.1756(6) 0.0242(16) Uani 1 1 d . . .
N9 N 0.4299(8) -0.1531(6) 0.1030(7) 0.0278(17) Uani 1 1 d . . .
N10 N 0.5896(8) 0.1507(6) 0.1776(7) 0.0265(17) Uani 1 1 d . . .
N11 N 0.7124(8) 0.1430(7) 0.0882(7) 0.0322(19) Uani 1 1 d . . .
N12 N 0.6441(7) 0.3137(6) 0.1523(7) 0.0248(16) Uani 1 1 d . . .
N13 N 0.5570(7) 0.6741(6) 0.1302(6) 0.0236(16) Uiso 1 1 d . . .
O21 O 1.2477(11) -0.4126(6) 0.5620(7) 0.079(4) Uani 1 1 d . . .
O22 O 1.3600(11) -0.6103(6) 0.4686(7) 0.074(4) Uani 1 1 d . . .
01 O 1.4831(6) -0.4333(6) 0.3755(6) 0.0298(15) Uani 1 1 d . . .
02 O 1.2268(9) -0.3056(7) 0.3775(8) 0.063(3) Uani 1 1 d . . .
03 O 1.0021(7) -0.7012(7) 0.3258(7) 0.047(2) Uani 1 1 d . . .
04 O 1.2418(8) -0.6649(6) 0.2616(8) 0.053(2) Uani 1 1 d . . .
05 O 0.6233(6) -0.1918(6) 0.3873(5) 0.0306(15) Uani 1 1 d . . .
06 O 1.1457(9) -0.3471(7) 0.2283(9) 0.064(3) Uani 1 1 d . . .
07 O 1.0503(7) -0.5102(6) 0.2072(7) 0.045(2) Uani 1 1 d . . .
08 O 1.2686(7) -0.7718(9) 0.4477(5) 0.055(3) Uani 1 1 d . . .
09 O 1.1012(8) -0.1233(6) 0.2663(6) 0.0396(18) Uani 1 1 d . . .
010 O 0.8955(7) -0.2368(9) 0.3440(6) 0.052(2) Uani 1 1 d . . .
011 O 1.0210(7) -0.8055(9) 0.5118(6) 0.052(2) Uani 1 1 d . . .
012 O 0.8397(7) -0.5864(6) 0.2106(6) 0.0360(16) Uani 1 1 d . . .
013 O 1.3186(8) -0.5113(7) 0.0833(6) 0.048(2) Uani 1 1 d . . .
014 O 1.3350(9) -0.5011(6) 0.2833(8) 0.061(3) Uani 1 1 d . . .
015 O 1.2245(7) -0.8887(6) 0.3144(8) 0.050(2) Uani 1 1 d . . .
016 O 0.9411(10) -0.3721(9) 0.4843(9) 0.071(3) Uani 1 1 d . . .
017 O 1.0478(11) -0.5590(9) 0.3953(9) 0.072(3) Uani 1 1 d . . .
018 O 1.1074(11) -0.4474(9) 0.4023(9) 0.077(3) Uani 1 1 d . . .
019 O 0.8737(11) -0.4819(10) 0.4635(9) 0.075(3) Uani 1 1 d . . .
020 O 0.8009(10) -0.3987(6) 0.3213(7) 0.073(4) Uani 1 1 d . . .
P1 P 1.0000 -0.5000 0.5000 0.0111(5) Uani 1 2 d S . P
Mo1 Mo 1.21764(8) -0.50866(7) 0.21517(6) 0.02253(17) Uani 1 1 d . . .
Mo2 Mo 1.33050(8) -0.45547(7) 0.41464(8) 0.0314(2) Uani 1 1 d . . .
Mo3 Mo 1.07327(8) -0.24460(6) 0.33950(7) 0.02455(17) Uani 1 1 d . . .
Mo4 Mo 0.74251(8) -0.29391(7) 0.42318(7) 0.02804(19) Uani 1 1 d . . .
Mo5 Mo 0.89208(9) -0.56051(7) 0.30318(6) 0.02470(17) Uani 1 1 d . . .
Mo6 Mo 1.15553(7) -0.76709(6) 0.37601(6) 0.01962(16) Uani 1 1 d . . .
Ag1 Ag 0.5000 0.0000 0.5000 0.0600(5) Uani 1 2 d S . P
Ag2 Ag 0.81191(8) -0.03837(6) 0.20567(6) 0.03290(18) Uani 1 1 d . . .
Ag3 Ag 0.50835(8) 0.01051(6) 0.19944(7) 0.03325(18) Uani 1 1 d . . .
Ag4 Ag 1.0000 -0.5000 0.0000 0.0361(3) Uani 1 2 d S . P
Ag5 Ag 0.28739(9) -0.01921(6) 0.05367(7) 0.03552(19) Uani 1 1 d . . .
Ag6 Ag 0.61960(7) 0.49323(5) 0.14296(6) 0.02670(16) Uani 1 1 d . . .

loop_
_atom_site_aniso_label
_atom_site_aniso_U_11
_atom_site_aniso_U_22
_atom_site_aniso_U_33
_atom_site_aniso_U_23
_atom_site_aniso_U_13
_atom_site_aniso_U_12
C1 0.035(5) 0.038(6) 0.034(6) -0.017(5) 0.004(4) -0.020(5)
C2 0.042(6) 0.056(7) 0.042(7) -0.023(5) 0.004(5) -0.033(6)
C3 0.026(4) 0.012(4) 0.018(4) -0.004(3) -0.009(4) 0.006(3)
C4 0.055(6) 0.018(4) 0.023(5) -0.009(4) -0.022(5) 0.012(4)
C5 0.022(4) 0.018(4) 0.035(5) -0.004(4) -0.015(4) -0.004(3)
C6 0.049(6) 0.021(5) 0.048(6) -0.005(4) -0.036(5) -0.001(4)
C7 0.022(4) 0.019(4) 0.044(6) -0.008(4) -0.013(4) -0.002(4)
C8 0.026(5) 0.026(5) 0.043(6) -0.010(4) 0.000(4) -0.010(4)
N1 0.036(5) 0.046(5) 0.048(6) -0.017(4) -0.009(4) -0.024(4)
N2 0.020(4) 0.025(4) 0.032(4) -0.015(3) -0.003(3) -0.005(3)
N3 0.024(4) 0.044(5) 0.053(6) -0.026(4) -0.007(4) -0.015(4)
N5 0.046(5) 0.016(4) 0.024(4) -0.004(3) -0.017(4) 0.003(3)
N6 0.033(4) 0.015(3) 0.028(4) -0.002(3) -0.019(4) 0.004(3)
N7 0.045(5) 0.012(3) 0.024(4) -0.008(3) -0.017(4) 0.008(3)
N8 0.030(4) 0.010(3) 0.035(4) -0.002(3) -0.017(4) -0.002(3)
N9 0.035(4) 0.015(3) 0.039(5) -0.004(3) -0.024(4) 0.002(3)
N10 0.028(4) 0.014(3) 0.041(5) -0.003(3) -0.015(4) -0.006(3)
N11 0.026(4) 0.023(4) 0.041(5) -0.012(4) -0.003(4) -0.003(3)
N12 0.022(4) 0.014(3) 0.035(4) -0.006(3) -0.006(3) -0.005(3)
O21 0.125(9) 0.020(4) 0.029(4) -0.009(3) 0.039(5) -0.021(5)
O22 0.122(8) 0.018(4) 0.032(4) -0.013(3) 0.034(5) -0.027(5)
01 0.023(3) 0.035(4) 0.035(4) -0.005(3) -0.011(3) -0.010(3)
02 0.070(6) 0.041(5) 0.102(7) -0.045(5) -0.072(6) 0.030(4)
03 0.031(4) 0.047(4) 0.072(6) 0.034(4) -0.036(4) -0.022(3)
04 0.039(4) 0.040(4) 0.094(7) 0.047(4) -0.048(5) -0.029(4)
05 0.026(3) 0.037(4) 0.028(4) -0.009(3) -0.016(3) 0.005(3)
06 0.063(5) 0.039(4) 0.116(8) -0.055(5) -0.071(6) 0.032(4)
07 0.029(4) 0.036(4) 0.080(6) 0.035(4) -0.036(4) -0.021(3)
08 0.034(4) 0.136(8) 0.010(3) 0.002(4) -0.003(3) -0.054(5)
09 0.064(5) 0.027(4) 0.030(4) 0.009(3) -0.015(4) -0.023(4)
010 0.029(4) 0.128(8) 0.017(4) -0.011(4) -0.005(3) -0.044(5)
011 0.032(4) 0.120(8) 0.016(4) 0.001(4) -0.007(3) -0.041(5)
012 0.041(4) 0.041(4) 0.043(4) 0.003(3) -0.031(4) -0.016(3)
013 0.039(4) 0.055(5) 0.017(4) 0.005(3) 0.007(3) 0.003(4)
014 0.071(6) 0.036(4) 0.110(8) -0.040(5) -0.079(6) 0.025(4)
015 0.030(4) 0.031(4) 0.083(6) -0.035(4) -0.004(4) -0.007(3)
016 0.070(7) 0.072(7) 0.071(7) -0.002(5) -0.027(6) -0.021(5)
017 0.077(7) 0.080(7) 0.069(7) -0.001(6) -0.034(6) -0.024(6)
018 0.087(8) 0.066(7) 0.078(8) -0.004(6) -0.031(6) -0.021(6)
019 0.071(7) 0.090(8) 0.073(7) -0.008(6) -0.033(6) -0.026(6)
020 0.105(7) 0.017(3) 0.041(5) -0.015(3) 0.042(5) -0.026(4)
P1 0.0095(12) 0.0105(12) 0.0129(13) -0.0024(10) -0.0038(11) -0.0018(10)
Mo1 0.0209(4) 0.0331(4) 0.0130(4) -0.0053(3) -0.0034(3) -0.0078(3)
Mo2 0.0178(4) 0.0324(4) 0.0412(5) -0.0110(4) -0.0008(4) -0.0114(3)
Mo3 0.0299(4) 0.0155(3) 0.0316(4) 0.0060(3) -0.0160(4) -0.0087(3)
Mo4 0.0229(4) 0.0232(4) 0.0280(4) 0.0023(3) -0.0085(3) 0.0042(3)
Mo5 0.0350(4) 0.0264(4) 0.0180(4) -0.0041(3) -0.0121(3) -0.0103(3)
Mo6 0.0204(4) 0.0182(3) 0.0214(4) -0.0079(3) -0.0088(3) -0.0011(3)
Ag1 0.0263(6) 0.0539(8) 0.0992(12) -0.0459(8) 0.0027(7) -0.0209(6)
Ag2 0.0474(5) 0.0205(3) 0.0351(4) -0.0119(3) -0.0224(4) 0.0012(3)
Ag3 0.0414(4) 0.0170(3) 0.0469(5) -0.0044(3) -0.0172(4) -0.0127(3)
Ag4 0.0651(8) 0.0123(4) 0.0237(5) -0.0054(4) -0.0193(5) 0.0067(5)
Ag5 0.0470(5) 0.0196(3) 0.0372(4) -0.0021(3) -0.0251(4) 0.0084(3)
Ag6 0.0360(4) 0.0110(3) 0.0334(4) -0.0018(3) -0.0152(3) -0.0030(3)

loop_
_atom_type_symbol
_atom_type_description
_atom_type_scat_dispersion_real
_atom_type_scat_dispersion_imag
_atom_type_scat_source
C C 0.0033 0.0016 'International Tables Vol C Tables 4.2.6.8 and 6.1.1.4'
H H 0.0000 0.0000 'International Tables Vol C Tables 4.2.6.8 and 6.1.1.4'
N N 0.0061 0.0033 'International Tables Vol C Tables 4.2.6.8 and 6.1.1.4'
O O 0.0106 0.0060 'International Tables Vol C Tables 4.2.6.8 and 6.1.1.4'
P P 0.1023 0.0942 'International Tables Vol C Tables 4.2.6.8 and 6.1.1.4'
Mo Mo -1.6832 0.6857 'International Tables Vol C Tables 4.2.6.8 and 6.1.1.4'
Ag Ag -0.8971 1.1015 'International Tables Vol C Tables 4.2.6.8 and 6.1.1.4'

loop_
_geom_angle_atom_site_label_1
_geom_angle_atom_site_label_2
_geom_angle_atom_site_label_3
_geom_angle
_geom_angle_site_symmetry_1
_geom_angle_site_symmetry_3
N2 C1 N1 111.4(9) . .
N2 C1 H1 124.3 . .
N1 C1 H1 124.3 . .
N3 C2 N1 108.6(9) . .
N3 C2 H2 125.7 . .
N1 C2 H2 125.7 . .
N6 C3 N7 111.3(7) . .
N6 C3 H3 124.4 . .
N7 C3 H3 124.4 . .
N5 C4 N7 112.5(8) . .
N5 C4 H4 123.7 . .
N7 C4 H4 123.7 . .
N8 C5 N13 112.9(8) . 1_545
N8 C5 H5 123.6 . .
N13 C5 H5 123.6 1_545 .
N9 C6 N13 113.6(8) . 1_545
N9 C6 H6 123.2 . .
N13 C6 H6 123.2 1_545 .
N10 C7 N12 112.4(8) . .
N10 C7 H7 123.8 . .
N12 C7 H7 123.8 . .
N11 C8 N12 113.8(8) . .
N11 C8 H8 123.1 . .
N12 C8 H8 123.1 . .
C1 N1 C2 105.7(8) . .
C1 N2 N3 105.9(7) . .
C1 N2 Ag2 126.1(6) . .
N3 N2 Ag2 128.0(6) . .
C2 N3 N2 108.4(8) . .
C2 N3 Ag1 123.6(7) . .
N2 N3 Ag1 127.7(6) . .
C4 N5 N6 105.4(7) . .
C4 N5 Ag5 130.6(7) . 2_655
N6 N5 Ag5 123.6(5) . 2_655
C3 N6 N5 107.0(7) . .
C3 N6 Ag2 123.9(6) . .
N5 N6 Ag2 128.0(5) . .
C4 N7 C3 103.8(7) . .
C4 N7 Ag4 130.3(6) . .
C3 N7 Ag4 125.9(6) . .
C5 N8 N9 106.1(7) . .
C5 N8 Ag3 129.1(6) . .
N9 N8 Ag3 120.7(5) . .
C6 N9 N8 104.9(7) . .
C6 N9 Ag5 128.4(6) . .
N8 N9 Ag5 126.5(5) . .
C7 N10 N11 106.4(7) . .
C7 N10 Ag3 140.2(7) . .
N11 N10 Ag3 112.7(5) . .
C8 N11 N10 104.3(7) . .
C8 N11 Ag5 133.1(7) . 2_655
N10 N11 Ag5 107.0(5) . 2_655
C8 N12 C7 103.1(7) . .
C8 N12 Ag6 125.8(6) . .
C7 N12 Ag6 128.9(6) . .
C6 N13 C5 102.5(7) 1_565 1_565
C6 N13 Ag6 126.5(6) 1_565 .
C5 N13 Ag6 129.6(6) 1_565 .
Mo5 O21 Mo2 140.3(6) 2_746 .
Mo2 O22 Mo4 137.5(5) . 2_746
Mo3 02 Mo2 137.8(5) . .
Mo5 03 Mo6 139.4(5) . .
Mo1 04 Mo6 141.1(5) . .
Mo3 06 Mo1 138.1(6) . .
Mo1 07 Mo5 136.3(4) . .
Mo6 08 Mo4 137.6(5) . 2_746
Mo4 010 Mo3 142.6(5) . .
Mo6 011 Mo3 138.4(5) . 2_746
Mo1 014 Mo2 141.0(5) . .
P1 016 017 55.7(5) . 2_746
P1 016 018 55.6(5) . .
017 016 018 93.6(7) 2_746 .
P1 016 Mo6 127.3(6) . 2_746
017 016 Mo6 71.6(5) 2_746 2_746
018 016 Mo6 136.1(6) . 2_746
P1 016 Mo4 121.6(5) . .
017 016 Mo4 131.5(6) 2_746 .
018 016 Mo4 125.9(6) . .
Mo6 016 Mo4 91.4(3) 2_746 .
P1 016 Mo3 122.7(6) . .
017 016 Mo3 133.1(6) 2_746 .
018 016 Mo3 67.2(5) . .
Mo6 016 Mo3 92.7(3) 2_746 .
Mo4 016 Mo3 91.4(3) . .
P1 017 016 56.6(5) . 2_746
P1 017 018 56.9(5) . .
016 017 018 94.7(7) 2_746 .
P1 017 019 57.0(5) . .
016 017 019 92.5(7) 2_746 .
018 017 019 91.5(7) . .
P1 017 Mo1 124.6(6) . .
016 017 Mo1 133.6(7) 2_746 .
018 017 Mo1 67.6(5) . .
019 017 Mo1 128.7(6) . .
P1 017 Mo5 122.8(6) . .
016 017 Mo5 129.4(6) 2_746 .
018 017 Mo5 129.1(7) . .
019 017 Mo5 65.9(5) . .
Mo1 017 Mo5 91.1(3) . .
P1 017 Mo6 125.0(6) . .
016 017 Mo6 68.4(5) 2_746 .
018 017 Mo6 132.6(7) . .
019 017 Mo6 131.4(6) . .
Mo1 017 Mo6 91.9(4) . .
Mo5 017 Mo6 91.7(3) . .
P1 018 017 54.3(5) . .
P1 018 016 53.9(5) . .
017 018 016 91.7(7) . .
P1 018 Mo1 125.3(6) . .
017 018 Mo1 71.0(5) . .
016 018 Mo1 135.5(7) . .
P1 018 Mo3 124.7(6) . .
017 018 Mo3 136.3(7) . .
016 018 Mo3 70.8(5) . .
Mo1 018 Mo3 93.6(4) . .
P1 018 Mo2 120.1(6) . .
017 018 Mo2 128.5(7) . .
016 018 Mo2 128.1(6) . .
Mo1 018 Mo2 92.5(4) . .
Mo3 018 Mo2 91.7(4) . .
P1 019 017 52.2(5) . .
P1 019 Mo5 123.1(6) . .
017 019 Mo5 70.9(5) . .
P1 019 Mo4 122.3(6) . .
017 019 Mo4 132.2(6) . .
Mo5 019 Mo4 94.7(4) . .
P1 019 Mo2 122.0(6) . 2_746
017 019 Mo2 132.3(7) . 2_746
Mo5 019 Mo2 94.0(4) . 2_746
Mo4 019 Mo2 92.8(4) . 2_746
Mo4 020 Mo5 139.6(6) . .
017 P1 017 180.0 . 2_746
017 P1 016 67.7(5) . 2_746
017 P1 016 112.3(5) 2_746 2_746
017 P1 016 112.3(5) . .
017 P1 016 67.7(5) 2_746 .
016 P1 016 180.0 2_746 .
017 P1 018 111.2(5) . 2_746
017 P1 018 68.8(5) 2_746 2_746
016 P1 018 70.6(5) 2_746 2_746
016 P1 018 109.5(5) . 2_746
017 P1 018 68.8(5) . .
017 P1 018 111.2(5) 2_746 .
016 P1 018 109.4(5) 2_746 .
016 P1 018 70.6(5) . .
018 P1 018 180.0 2_746 .
017 P1 019 109.2(5) . 2_746
017 P1 019 70.8(5) 2_746 2_746
016 P1 019 72.3(5) 2_746 2_746
016 P1 019 107.7(5) . 2_746
018 P1 019 106.7(6) 2_746 2_746
018 P1 019 73.3(6) . 2_746
017 P1 019 70.8(5) . .
017 P1 019 109.2(5) 2_746 .
016 P1 019 107.7(5) 2_746 .
016 P1 019 72.3(5) . .
018 P1 019 73.3(6) 2_746 .
018 P1 019 106.7(6) . .
019 P1 019 180.0 2_746 .
013 Mo1 04 102.1(4) . .
013 Mo1 014 101.8(4) . .
04 Mo1 014 89.0(3) . .
013 Mo1 07 101.4(4) . .
04 Mo1 07 87.9(3) . .
014 Mo1 07 156.7(4) . .
013 Mo1 06 100.7(4) . .
04 Mo1 06 157.2(4) . .
014 Mo1 06 86.6(3) . .
07 Mo1 06 87.4(3) . .
013 Mo1 018 158.5(4) . .
04 Mo1 018 94.2(4) . .
014 Mo1 018 64.2(4) . .
07 Mo1 018 93.0(4) . .
06 Mo1 018 63.8(4) . .
013 Mo1 017 160.2(4) . .
04 Mo1 017 63.7(4) . .
014 Mo1 017 92.1(4) . .
07 Mo1 017 65.9(3) . .
06 Mo1 017 94.2(4) . .
018 Mo1 017 41.4(3) . .
01 Mo2 O21 102.0(4) . .
01 Mo2 O22 102.1(4) . .
O21 Mo2 O22 89.6(3) . .
01 Mo2 014 102.7(4) . .
O21 Mo2 014 155.1(5) . .
O22 Mo2 014 88.3(4) . .
01 Mo2 02 101.2(4) . .
O21 Mo2 02 85.5(4) . .
O22 Mo2 02 156.6(5) . .
014 Mo2 02 86.6(3) . .
01 Mo2 019 157.7(3) . 2_746
O21 Mo2 019 62.1(4) . 2_746
O22 Mo2 019 64.2(4) . 2_746
014 Mo2 019 94.8(4) . 2_746
02 Mo2 019 93.5(4) . 2_746
01 Mo2 018 157.7(3) . .
O21 Mo2 018 93.4(5) . .
O22 Mo2 018 93.9(4) . .
014 Mo2 018 62.0(4) . .
02 Mo2 018 63.7(4) . .
019 Mo2 018 44.6(3) 2_746 .
09 Mo3 02 103.0(4) . .
09 Mo3 06 102.2(4) . .
02 Mo3 06 90.2(3) . .
09 Mo3 010 101.6(4) . .
02 Mo3 010 155.2(4) . .
06 Mo3 010 87.9(3) . .
09 Mo3 011 101.1(4) . 2_746
02 Mo3 011 86.6(4) . 2_746
06 Mo3 011 156.6(4) . 2_746
010 Mo3 011 85.5(3) . 2_746
09 Mo3 018 161.0(4) . .
02 Mo3 018 66.1(4) . .
06 Mo3 018 63.7(4) . .
010 Mo3 018 91.1(4) . .
011 Mo3 018 94.0(4) 2_746 .
09 Mo3 016 156.9(4) . .
02 Mo3 016 92.9(4) . .
06 Mo3 016 94.2(4) . .
010 Mo3 016 62.6(3) . .
011 Mo3 016 62.9(4) 2_746 .
018 Mo3 016 42.0(3) . .
05 Mo4 020 103.0(4) . .
05 Mo4 010 100.4(4) . .
020 Mo4 010 90.9(4) . .
05 Mo4 O22 103.1(4) . 2_746
020 Mo4 O22 89.5(3) . 2_746
010 Mo4 O22 155.7(5) . 2_746
05 Mo4 08 99.5(4) . 2_746
020 Mo4 08 157.4(5) . 2_746
010 Mo4 08 85.9(3) . 2_746
O22 Mo4 08 84.4(4) 2_746 2_746
05 Mo4 019 160.1(3) . .
020 Mo4 019 63.1(4) . .
010 Mo4 019 94.2(4) . .
O22 Mo4 019 64.5(4) 2_746 .
08 Mo4 019 94.8(4) 2_746 .
05 Mo4 016 156.1(3) . .
020 Mo4 016 95.0(5) . .
010 Mo4 016 63.2(3) . .
O22 Mo4 016 92.5(4) 2_746 .
08 Mo4 016 63.6(4) 2_746 .
019 Mo4 016 43.8(3) . .
012 Mo5 03 101.6(4) . .
012 Mo5 O21 101.8(5) . 2_746
03 Mo5 O21 90.0(4) . 2_746
012 Mo5 07 100.7(4) . .
03 Mo5 07 89.6(3) . .
O21 Mo5 07 157.2(4) 2_746 .
012 Mo5 020 101.2(4) . .
03 Mo5 020 157.2(4) . .
O21 Mo5 020 85.8(3) 2_746 .
07 Mo5 020 85.7(3) . .
012 Mo5 019 157.0(4) . .
03 Mo5 019 95.9(4) . .
O21 Mo5 019 63.1(4) 2_746 .
07 Mo5 019 94.2(4) . .
020 Mo5 019 62.3(4) . .
012 Mo5 017 159.8(4) . .
03 Mo5 017 65.0(4) . .
O21 Mo5 017 93.6(5) 2_746 .
07 Mo5 017 65.7(3) . .
020 Mo5 017 92.9(4) . .
019 Mo5 017 43.2(3) . .
015 Mo6 08 103.0(4) . .
015 Mo6 011 102.9(4) . .
08 Mo6 011 91.2(3) . .
015 Mo6 04 101.4(4) . .
08 Mo6 04 89.9(3) . .
011 Mo6 04 154.8(4) . .
015 Mo6 03 100.6(4) . .
08 Mo6 03 156.3(4) . .
011 Mo6 03 84.7(3) . .
04 Mo6 03 84.3(3) . .
015 Mo6 016 162.5(4) . 2_746
08 Mo6 016 66.5(4) . 2_746
011 Mo6 016 64.7(4) . 2_746
04 Mo6 016 92.9(4) . 2_746
03 Mo6 016 90.8(4) . 2_746
015 Mo6 017 157.5(4) . .
08 Mo6 017 93.5(4) . .
011 Mo6 017 91.8(4) . .
04 Mo6 017 63.0(4) . .
03 Mo6 017 63.5(3) . .
016 Mo6 017 39.9(3) 2_746 .
N3 Ag1 N3 180.0 2_656 .
N6 Ag2 N2 168.3(3) . .
N6 Ag2 Ag3 83.0(2) . .
N2 Ag2 Ag3 105.14(19) . .
N10 Ag3 N8 160.5(3) . .
N10 Ag3 Ag5 74.1(2) . 2_655
N8 Ag3 Ag5 88.1(2) . 2_655
N10 Ag3 Ag2 61.6(2) . .
N8 Ag3 Ag2 106.3(2) . .
Ag5 Ag3 Ag2 73.86(3) 2_655 .
N7 Ag4 N7 180.0 . 2_745
N5 Ag5 N9 166.4(3) 2_655 .
N5 Ag5 N11 98.0(3) 2_655 2_655
N9 Ag5 N11 92.3(3) . 2_655
N5 Ag5 Ag3 84.7(2) 2_655 2_655
N9 Ag5 Ag3 92.9(2) . 2_655
N11 Ag5 Ag3 59.63(18) 2_655 2_655
N13 Ag6 N12 168.2(3) . .

loop_
_geom_bond_atom_site_label_1
_geom_bond_atom_site_label_2
_geom_bond_distance
_geom_bond_site_symmetry_2
C1 N2 1.296(12) .
C1 N1 1.328(13) .
C1 H1 0.9300 .
C2 N3 1.312(13) .
C2 N1 1.340(13) .
C2 H2 0.9300 .
C3 N6 1.315(10) .
C3 N7 1.353(11) .
C3 H3 0.9300 .
C4 N5 1.321(11) .
C4 N7 1.339(11) .
C4 H4 0.9300 .
C5 N8 1.314(11) .
C5 N13 1.341(11) 1_545
C5 H5 0.9300 .
C6 N9 1.317(11) .
C6 N13 1.338(11) 1_545
C6 H6 0.9300 .
C7 N10 1.312(11) .
C7 N12 1.335(11) .
C7 H7 0.9300 .
C8 N11 1.319(12) .
C8 N12 1.322(12) .
C8 H8 0.9300 .
N2 N3 1.357(11) .
N2 Ag2 2.173(7) .
N3 Ag1 2.141(8) .
N5 N6 1.382(10) .
N5 Ag5 2.112(7) 2_655
N6 Ag2 2.145(7) .
N7 Ag4 2.106(7) .
N8 N9 1.385(10) .
N8 Ag3 2.109(7) .
N9 Ag5 2.114(7) .
N10 N11 1.385(11) .
N10 Ag3 2.104(7) .
N11 Ag5 2.623(8) 2_655
N12 Ag6 2.131(7) .
N13 C6 1.338(11) 1_565
N13 C5 1.341(11) 1_565
N13 Ag6 2.119(7) .
O21 Mo5 1.879(8) 2_746
O21 Mo2 1.882(8) .
O22 Mo2 1.884(8) .
O22 Mo4 1.895(7) 2_746
01 Mo2 1.649(6) .
02 Mo3 1.863(7) .
02 Mo2 1.947(8) .
03 Mo5 1.841(7) .
03 Mo6 1.960(6) .
04 Mo1 1.878(7) .
04 Mo6 1.904(7) .
05 Mo4 1.678(6) .
06 Mo3 1.874(7) .
06 Mo1 1.918(7) .
07 Mo1 1.903(6) .
07 Mo5 1.905(7) .
08 Mo6 1.831(7) .
08 Mo4 1.962(7) 2_746
09 Mo3 1.660(6) .
010 Mo4 1.865(7) .
010 Mo3 1.918(6) .
011 Mo6 1.898(7) .
011 Mo3 1.929(7) 2_746
012 Mo5 1.660(6) .
013 Mo1 1.643(7) .
014 Mo1 1.884(7) .
014 Mo2 1.894(8) .
015 Mo6 1.658(7) .
016 P1 1.520(10) .
016 017 1.684(14) 2_746
016 018 1.775(15) .
016 Mo6 2.440(11) 2_746
016 Mo4 2.500(10) .
016 Mo3 2.505(10) .
017 P1 1.505(11) .
017 016 1.684(14) 2_746
017 018 1.728(14) .
017 019 1.798(15) .
017 Mo1 2.471(10) .
017 Mo5 2.482(10) .
017 Mo6 2.489(11) .
018 P1 1.553(11) .
018 Mo1 2.417(11) .
018 Mo3 2.444(10) .
018 Mo2 2.510(11) .
019 P1 1.596(10) .
019 Mo5 2.396(10) .
019 Mo4 2.422(11) .
019 Mo2 2.439(10) 2_746
020 Mo4 1.824(7) .
020 Mo5 1.952(7) .
P1 017 1.505(11) 2_746
P1 016 1.520(10) 2_746
P1 018 1.553(11) 2_746
P1 019 1.596(10) 2_746
Mo2 019 2.439(10) 2_746
Mo3 011 1.929(7) 2_746
Mo4 O22 1.895(7) 2_746
Mo4 08 1.962(7) 2_746
Mo5 O21 1.879(8) 2_746
Mo6 016 2.440(11) 2_746
Ag1 N3 2.141(8) 2_656
Ag2 Ag3 3.2604(11) .
Ag3 Ag5 3.1890(12) 2_655
Ag4 N7 2.106(7) 2_745
Ag5 N5 2.112(7) 2_655
Ag5 N11 2.623(8) 2_655
Ag5 Ag3 3.1890(12) 2_655

loop_
_geom_torsion_atom_site_label_1
_geom_torsion_atom_site_label_2
_geom_torsion_atom_site_label_3
_geom_torsion_atom_site_label_4
_geom_torsion
_geom_torsion_site_symmetry_1
_geom_torsion_site_symmetry_4
N2 C1 N1 C2 -0.6(14) . .
N3 C2 N1 C1 0.7(14) . .
N1 C1 N2 N3 0.2(13) . .
N1 C1 N2 Ag2 -179.1(7) . .
N1 C2 N3 N2 -0.5(14) . .
N1 C2 N3 Ag1 173.5(8) . .
C1 N2 N3 C2 0.2(12) . .
Ag2 N2 N3 C2 179.5(8) . .
C1 N2 N3 Ag1 -173.6(8) . .
Ag2 N2 N3 Ag1 5.7(13) . .
N7 C4 N5 N6 1.9(12) . .
N7 C4 N5 Ag5 -171.3(7) . 2_655
N7 C3 N6 N5 0.1(11) . .
N7 C3 N6 Ag2 169.0(6) . .
C4 N5 N6 C3 -1.2(11) . .
Ag5 N5 N6 C3 172.7(6) 2_655 .
C4 N5 N6 Ag2 -169.5(7) . .
Ag5 N5 N6 Ag2 4.4(11) 2_655 .
N5 C4 N7 C3 -1.8(12) . .
N5 C4 N7 Ag4 -180.0(7) . .
N6 C3 N7 C4 1.0(11) . .
N6 C3 N7 Ag4 179.3(6) . .
N13 C5 N8 N9 -1.0(10) 1_545 .
N13 C5 N8 Ag3 -157.8(6) 1_545 .
N13 C6 N9 N8 -0.7(12) 1_545 .
N13 C6 N9 Ag5 -175.7(7) 1_545 .
C5 N8 N9 C6 1.0(10) . .
Ag3 N8 N9 C6 160.1(7) . .
C5 N8 N9 Ag5 176.1(6) . .
Ag3 N8 N9 Ag5 -24.8(10) . .
N12 C7 N10 N11 0.2(11) . .
N12 C7 N10 Ag3 -168.3(7) . .
N12 C8 N11 N10 0.4(12) . .
N12 C8 N11 Ag5 131.2(8) . 2_655
C7 N10 N11 C8 -0.4(11) . .
Ag3 N10 N11 C8 171.7(7) . .
C7 N10 N11 Ag5 -145.0(6) . 2_655
Ag3 N10 N11 Ag5 27.0(6) . 2_655
N11 C8 N12 C7 -0.3(12) . .
N11 C8 N12 Ag6 -164.5(7) . .
N10 C7 N12 C8 0.1(11) . .
N10 C7 N12 Ag6 163.5(6) . .
016 017 018 P1 -44.6(5) 2_746 .
019 017 018 P1 48.1(5) . .
Mo1 017 018 P1 179.8(5) . .
Mo5 017 018 P1 107.7(8) . .
Mo6 017 018 P1 -109.4(8) . .
P1 017 018 016 -41.6(5) . .
016 017 018 016 -86.2(7) 2_746 .
019 017 018 016 6.4(7) . .
Mo1 017 018 016 138.2(6) . .
Mo5 017 018 016 66.1(9) . .
Mo6 017 018 016 -151.0(8) . .
P1 017 018 Mo1 -179.8(5) . .
016 017 018 Mo1 135.6(6) 2_746 .
019 017 018 Mo1 -131.7(6) . .
Mo5 017 018 Mo1 -72.1(7) . .
Mo6 017 018 Mo1 70.8(7) . .
P1 017 018 Mo3 -105.2(9) . .
016 017 018 Mo3 -149.8(9) 2_746 .
019 017 018 Mo3 -57.1(10) . .
Mo1 017 018 Mo3 74.6(8) . .
Mo5 017 018 Mo3 2.5(14) . .
Mo6 017 018 Mo3 145.4(7) . .
P1 017 018 Mo2 102.5(8) . .
016 017 018 Mo2 58.0(9) 2_746 .
019 017 018 Mo2 150.6(7) . .
Mo1 017 018 Mo2 -77.7(7) . .
Mo5 017 018 Mo2 -149.7(6) . .
Mo6 017 018 Mo2 -6.8(13) . .
017 016 018 P1 43.3(5) 2_746 .
Mo6 016 018 P1 110.4(9) 2_746 .
Mo4 016 018 P1 -106.7(7) . .
Mo3 016 018 P1 179.1(5) . .
P1 016 018 017 41.9(5) . .
017 016 018 017 85.2(7) 2_746 .
Mo6 016 018 017 152.3(8) 2_746 .
Mo4 016 018 017 -64.8(8) . .
Mo3 016 018 017 -139.1(6) . .
P1 016 018 Mo1 106.1(9) . .
017 016 018 Mo1 149.4(8) 2_746 .
Mo6 016 018 Mo1 -143.5(7) 2_746 .
Mo4 016 018 Mo1 -0.7(13) . .
Mo3 016 018 Mo1 -74.9(8) . .
P1 016 018 Mo3 -179.1(5) . .
017 016 018 Mo3 -135.7(6) 2_746 .
Mo6 016 018 Mo3 -68.6(8) 2_746 .
Mo4 016 018 Mo3 74.2(6) . .
P1 016 018 Mo2 -102.5(7) . .
017 016 018 Mo2 -59.2(9) 2_746 .
Mo6 016 018 Mo2 7.9(13) 2_746 .
Mo4 016 018 Mo2 150.8(5) . .
Mo3 016 018 Mo2 76.5(6) . .
016 017 019 P1 46.7(5) 2_746 .
018 017 019 P1 -48.0(5) . .
Mo1 017 019 P1 -110.2(8) . .
Mo5 017 019 P1 179.2(5) . .
Mo6 017 019 P1 109.9(8) . .
P1 017 019 Mo5 -179.2(5) . .
016 017 019 Mo5 -132.5(6) 2_746 .
018 017 019 Mo5 132.7(6) . .
Mo1 017 019 Mo5 70.5(6) . .
Mo6 017 019 Mo5 -69.4(7) . .
P1 017 019 Mo4 102.1(8) . .
016 017 019 Mo4 148.8(7) 2_746 .
018 017 019 Mo4 54.1(9) . .
Mo1 017 019 Mo4 -8.2(12) . .
Mo5 017 019 Mo4 -78.7(7) . .
Mo6 017 019 Mo4 -148.0(6) . .
P1 017 019 Mo2 -101.6(8) . 2_746
016 017 019 Mo2 -54.9(9) 2_746 2_746
018 017 019 Mo2 -149.6(8) . 2_746
Mo1 017 019 Mo2 148.2(6) . 2_746
Mo5 017 019 Mo2 77.6(7) . 2_746
Mo6 017 019 Mo2 8.3(13) . 2_746
018 017 P1 016 -123.1(7) . 2_746
019 017 P1 016 119.4(6) . 2_746
Mo1 017 P1 016 -123.3(8) . 2_746
Mo5 017 P1 016 118.6(8) . 2_746
Mo6 017 P1 016 -1.1(6) . 2_746
016 017 P1 016 179.999(1) 2_746 .
018 017 P1 016 56.9(7) . .
019 017 P1 016 -60.6(6) . .
Mo1 017 P1 016 56.7(8) . .
Mo5 017 P1 016 -61.4(8) . .
Mo6 017 P1 016 178.9(6) . .
016 017 P1 018 -56.9(7) 2_746 2_746
018 017 P1 018 180.001(1) . 2_746
019 017 P1 018 62.5(7) . 2_746
Mo1 017 P1 018 179.8(6) . 2_746
Mo5 017 P1 018 61.7(8) . 2_746
Mo6 017 P1 018 -58.0(8) . 2_746
016 017 P1 018 123.1(7) 2_746 .
019 017 P1 018 -117.5(7) . .
Mo1 017 P1 018 -0.2(6) . .
Mo5 017 P1 018 -118.3(8) . .
Mo6 017 P1 018 122.0(8) . .
016 017 P1 019 60.6(6) 2_746 2_746
018 017 P1 019 -62.5(7) . 2_746
019 017 P1 019 180.002(2) . 2_746
Mo1 017 P1 019 -62.7(8) . 2_746
Mo5 017 P1 019 179.2(6) . 2_746
Mo6 017 P1 019 59.5(8) . 2_746
016 017 P1 019 -119.4(6) 2_746 .
018 017 P1 019 117.5(7) . .
Mo1 017 P1 019 117.3(8) . .
Mo5 017 P1 019 -0.8(6) . .
Mo6 017 P1 019 -120.5(8) . .
017 016 P1 017 180.001(1) 2_746 .
018 016 P1 017 -56.0(7) . .
Mo6 016 P1 017 178.9(6) 2_746 .
Mo4 016 P1 017 58.5(8) . .
Mo3 016 P1 017 -57.0(8) . .
018 016 P1 017 124.0(7) . 2_746
Mo6 016 P1 017 -1.1(6) 2_746 2_746
Mo4 016 P1 017 -121.5(8) . 2_746
Mo3 016 P1 017 123.0(8) . 2_746
017 016 P1 018 56.0(7) 2_746 2_746
018 016 P1 018 179.999(1) . 2_746
Mo6 016 P1 018 54.8(8) 2_746 2_746
Mo4 016 P1 018 -65.5(7) . 2_746
Mo3 016 P1 018 179.0(6) . 2_746
017 016 P1 018 -124.0(7) 2_746 .
Mo6 016 P1 018 -125.2(8) 2_746 .
Mo4 016 P1 018 114.5(7) . .
Mo3 016 P1 018 -1.0(6) . .
017 016 P1 019 -59.7(6) 2_746 2_746
018 016 P1 019 64.3(6) . 2_746
Mo6 016 P1 019 -60.8(8) 2_746 2_746
Mo4 016 P1 019 178.8(6) . 2_746
Mo3 016 P1 019 63.3(7) . 2_746
017 016 P1 019 120.3(6) 2_746 .
018 016 P1 019 -115.7(6) . .
Mo6 016 P1 019 119.2(8) 2_746 .
Mo4 016 P1 019 -1.2(6) . .
Mo3 016 P1 019 -116.7(7) . .
016 018 P1 017 124.7(7) . .
Mo1 018 P1 017 0.2(6) . .
Mo3 018 P1 017 125.8(8) . .
Mo2 018 P1 017 -118.0(7) . .
017 018 P1 017 179.998(1) . 2_746
016 018 P1 017 -55.3(7) . 2_746
Mo1 018 P1 017 -179.8(6) . 2_746
Mo3 018 P1 017 -54.2(8) . 2_746
Mo2 018 P1 017 62.0(7) . 2_746
017 018 P1 016 55.3(7) . 2_746
016 018 P1 016 180.000(1) . 2_746
Mo1 018 P1 016 55.5(8) . 2_746
Mo3 018 P1 016 -178.9(6) . 2_746
Mo2 018 P1 016 -62.7(7) . 2_746
017 018 P1 016 -124.7(7) . .
Mo1 018 P1 016 -124.5(8) . .
Mo3 018 P1 016 1.1(6) . .
Mo2 018 P1 016 117.3(7) . .
017 018 P1 019 119.0(6) . 2_746
016 018 P1 019 -116.3(6) . 2_746
Mo1 018 P1 019 119.2(8) . 2_746
Mo3 018 P1 019 -115.2(8) . 2_746
Mo2 018 P1 019 1.0(6) . 2_746
017 018 P1 019 -61.0(6) . .
016 018 P1 019 63.7(6) . .
Mo1 018 P1 019 -60.8(8) . .
Mo3 018 P1 019 64.8(8) . .
Mo2 018 P1 019 -179.0(6) . .
Mo5 019 P1 017 0.9(6) . .
Mo4 019 P1 017 -121.0(8) . .
Mo2 019 P1 017 121.4(8) 2_746 .
017 019 P1 017 180.000(2) . 2_746
Mo5 019 P1 017 -179.1(6) . 2_746
Mo4 019 P1 017 59.0(8) . 2_746
Mo2 019 P1 017 -58.6(8) 2_746 2_746
017 019 P1 016 -57.7(6) . 2_746
Mo5 019 P1 016 -56.9(8) . 2_746
Mo4 019 P1 016 -178.7(6) . 2_746
Mo2 019 P1 016 63.6(7) 2_746 2_746
017 019 P1 016 122.3(6) . .
Mo5 019 P1 016 123.1(8) . .
Mo4 019 P1 016 1.2(6) . .
Mo2 019 P1 016 -116.4(7) 2_746 .
017 019 P1 018 -120.3(6) . 2_746
Mo5 019 P1 018 -119.4(8) . 2_746
Mo4 019 P1 018 118.7(7) . 2_746
Mo2 019 P1 018 1.1(6) 2_746 2_746
017 019 P1 018 59.7(6) . .
Mo5 019 P1 018 60.6(8) . .
Mo4 019 P1 018 -61.3(7) . .
Mo2 019 P1 018 -178.9(6) 2_746 .
Mo6 04 Mo1 013 -159.9(7) . .
Mo6 04 Mo1 014 98.3(7) . .
Mo6 04 Mo1 07 -58.6(7) . .
Mo6 04 Mo1 06 19.6(13) . .
Mo6 04 Mo1 018 34.3(7) . .
Mo6 04 Mo1 017 5.4(6) . .
Mo2 014 Mo1 013 157.6(8) . .
Mo2 014 Mo1 04 -100.3(8) . .
Mo2 014 Mo1 07 -18.0(14) . .
Mo2 014 Mo1 06 57.4(8) . .
Mo2 014 Mo1 018 -5.1(7) . .
Mo2 014 Mo1 017 -36.7(8) . .
Mo5 O21 Mo2 01 -155.9(9) 2_746 .
Mo5 O21 Mo2 O22 -53.5(10) 2_746 .
Mo5 O21 Mo2 014 31.5(15) 2_746 .
Mo5 O21 Mo2 02 103.6(10) 2_746 .
Mo5 O21 Mo2 019 7.3(8) 2_746 2_746
Mo5 O21 Mo2 018 40.4(10) 2_746 .
Mo4 O22 Mo2 01 150.5(8) 2_746 .
Mo4 O22 Mo2 O21 48.2(9) 2_746 .
Mo4 O22 Mo2 014 -106.9(9) 2_746 .
Mo4 O22 Mo2 02 -29.5(15) 2_746 .
Mo4 O22 Mo2 019 -10.7(8) 2_746 2_746
Mo4 O22 Mo2 018 -45.1(9) 2_746 .
Mo1 014 Mo2 01 -157.6(8) . .
Mo1 014 Mo2 O21 15.0(14) . .
Mo1 014 Mo2 O22 100.3(8) . .
Mo1 014 Mo2 02 -56.8(8) . .
Mo1 014 Mo2 019 36.4(8) . 2_746
Mo1 014 Mo2 018 5.0(7) . .
Mo2 02 Mo3 09 -154.0(8) . .
Mo2 02 Mo3 06 -51.5(9) . .
Mo2 02 Mo3 010 33.9(14) . .
Mo2 02 Mo3 011 105.3(8) . 2_746
Mo2 02 Mo3 018 9.5(7) . .
Mo2 02 Mo3 016 42.7(8) . .
Mo1 06 Mo3 09 156.3(7) . .
Mo1 06 Mo3 02 52.9(8) . .
Mo1 06 Mo3 010 -102.3(7) . .
Mo1 06 Mo3 011 -28.9(13) . 2_746
Mo1 06 Mo3 018 -10.1(6) . .
Mo1 06 Mo3 016 -40.0(7) . .
Mo5 020 Mo4 05 -158.3(8) . .
Mo5 020 Mo4 010 100.8(8) . .
Mo5 020 Mo4 O22 -54.9(9) . 2_746
Mo5 020 Mo4 08 19.2(14) . 2_746
Mo5 020 Mo4 019 6.5(7) . .
Mo5 020 Mo4 016 37.6(8) . .
Mo3 010 Mo4 05 158.1(8) . .
Mo3 010 Mo4 020 -98.4(9) . .
Mo3 010 Mo4 O22 -7.6(15) . 2_746
Mo3 010 Mo4 08 59.2(8) . 2_746
Mo3 010 Mo4 019 -35.3(8) . .
Mo3 010 Mo4 016 -3.3(7) . .
Mo6 03 Mo5 012 156.3(7) . .
Mo6 03 Mo5 O21 -101.7(8) . 2_746
Mo6 03 Mo5 07 55.5(7) . .
Mo6 03 Mo5 020 -22.5(13) . .
Mo6 03 Mo5 019 -38.7(7) . .
Mo6 03 Mo5 017 -7.6(6) . .
Mo4 08 Mo6 015 -155.2(7) 2_746 .
Mo4 08 Mo6 011 -51.7(7) 2_746 .
Mo4 08 Mo6 04 103.1(7) 2_746 .
Mo4 08 Mo6 03 27.7(12) 2_746 .
Mo4 08 Mo6 016 9.9(6) 2_746 2_746
Mo4 08 Mo6 017 40.2(7) 2_746 .
Mo3 011 Mo6 015 154.0(7) 2_746 .
Mo3 011 Mo6 08 50.3(7) 2_746 .
Mo3 011 Mo6 04 -41.9(11) 2_746 .
Mo3 011 Mo6 03 -106.3(7) 2_746 .
Mo3 011 Mo6 016 -12.9(6) 2_746 2_746
Mo3 011 Mo6 017 -43.2(7) 2_746 .
